data_2212720
loop_
_publ_author_name
'Xiao-Yong Qiu'
'Zuo-Xiang Wang'
'Bu-Gao Zhou'
'Ping-Feng Wu'

_publ_section_title
;
 Dichloridotris(2-methyl-1<i>H</i>-imidazole-\k<i>N</i>^3^)copper(II)
;
_journal_coeditor_code WK2050
_journal_issue 3
_journal_name_full 'Acta Crystallographica Section E'
_journal_page_first m884
_journal_page_last m885
_journal_paper_doi 10.1107/S1600536807007180
_journal_volume 63
_journal_year 2007
_chemical_formula_iupac '[Cu Cl2 (C4 H6 N2)3]'
_chemical_formula_moiety 'C12 H18 Cl2 Cu N6'
_chemical_formula_sum 'C12 H18 Cl2 Cu N6'
_chemical_formula_weight 380.76
_chemical_name_systematic
;
Dichloridotris(2-methyl-1H-imidazole-\kN^3^)copper(II)
;
_space_group_IT_number 62
_symmetry_cell_setting orthorhombic
_symmetry_space_group_name_Hall '-P 2ac 2n'
_symmetry_space_group_name_H-M 'P n m a'
_atom_sites_solution_hydrogens geom
_atom_sites_solution_primary direct
_atom_sites_solution_secondary difmap
_audit_creation_method SHELXL-97
_cell_angle_alpha 90.00
_cell_angle_beta 90.00
_cell_angle_gamma 90.00
_cell_formula_units_Z 4
_cell_length_a 14.322(6)
_cell_length_b 13.320(5)
_cell_length_c 8.504(3)
_cell_measurement_reflns_used 1756
_cell_measurement_temperature 273(2)
_cell_measurement_theta_max 22.49
_cell_measurement_theta_min 2.78
_cell_volume 1622.3(11)
_computing_cell_refinement SMART
_computing_data_collection 'SMART (Bruker, 2000)'
_computing_data_reduction 'SAINT (Bruker, 2000)'
_computing_molecular_graphics SHELXTL
_computing_publication_material SHELXTL
_computing_structure_refinement SHELXTL
_computing_structure_solution 'SHELXTL (Bruker, 2000)'
_diffrn_ambient_temperature 273(2)
_diffrn_measured_fraction_theta_full 1.000
_diffrn_measured_fraction_theta_max 1.000
_diffrn_measurement_device_type 'Bruker SMART APEX CCD area-detector'
_diffrn_measurement_method '\f and \w'
_diffrn_radiation_monochromator graphite
_diffrn_radiation_source 'sealed tube'
_diffrn_radiation_type MoK\a
_diffrn_radiation_wavelength 0.71073
_diffrn_reflns_av_R_equivalents 0.0501
_diffrn_reflns_av_sigmaI/netI 0.0422
_diffrn_reflns_limit_h_max 12
_diffrn_reflns_limit_h_min -17
_diffrn_reflns_limit_k_max 15
_diffrn_reflns_limit_k_min -16
_diffrn_reflns_limit_l_max 10
_diffrn_reflns_limit_l_min -10
_diffrn_reflns_number 8455
_diffrn_reflns_theta_full 25.99
_diffrn_reflns_theta_max 25.99
_diffrn_reflns_theta_min 2.79
_exptl_absorpt_coefficient_mu 1.677
_exptl_absorpt_correction_T_max 0.69
_exptl_absorpt_correction_T_min 0.62
_exptl_absorpt_correction_type multi-scan
_exptl_absorpt_process_details '(SADABS; Bruker, 2000)'
_exptl_crystal_colour green
_exptl_crystal_density_diffrn 1.559
_exptl_crystal_density_method 'not measured'
_exptl_crystal_description disc
_exptl_crystal_F_000 780
_exptl_crystal_size_max 0.30
_exptl_crystal_size_mid 0.24
_exptl_crystal_size_min 0.22
_refine_diff_density_max 0.309
_refine_diff_density_min -0.444
_refine_ls_extinction_method none
_refine_ls_goodness_of_fit_ref 1.068
_refine_ls_hydrogen_treatment constr
_refine_ls_matrix_type full
_refine_ls_number_parameters 110
_refine_ls_number_reflns 1674
_refine_ls_number_restraints 0
_refine_ls_restrained_S_all 1.068
_refine_ls_R_factor_all 0.0454
_refine_ls_R_factor_gt 0.0357
_refine_ls_shift/su_max 0.000
_refine_ls_shift/su_mean 0.000
_refine_ls_structure_factor_coef Fsqd
_refine_ls_weighting_details 'calc w=1/[\s^2^(Fo^2^)+(0.0304P)^2^] where P=(Fo^2^+2Fc^2^)/3'
_refine_ls_weighting_scheme calc
_refine_ls_wR_factor_gt 0.0679
_refine_ls_wR_factor_ref 0.0690
_reflns_number_gt 1335
_reflns_number_total 1674
_reflns_threshold_expression I>2\s(I)
_cod_data_source_file wk2050.cif
_cod_data_source_block I
_cod_original_cell_volume 1622.4(11)
_cod_database_code 2212720
_cod_database_fobs_code 2212720

loop_
_symmetry_equiv_pos_as_xyz
'x, y, z'
'-x+1/2, -y, z+1/2'
'-x, y+1/2, -z'
'x+1/2, -y+1/2, -z+1/2'
'-x, -y, -z'
'x-1/2, y, -z-1/2'
'x, -y-1/2, z'
'-x-1/2, y-1/2, z-1/2'

loop_
_atom_site_type_symbol
_atom_site_label
_atom_site_fract_x
_atom_site_fract_y
_atom_site_fract_z
_atom_site_U_iso_or_equiv
_atom_site_adp_type
_atom_site_calc_flag
_atom_site_refinement_flags
_atom_site_occupancy
C C1 0.0581(3) 0.7500 1.0193(5) 0.0410(9) Uani d S 1
H H1 0.0125 0.7500 0.9415 0.049 Uiso calc SR 1
C C2 0.0418(3) 0.7500 1.1753(5) 0.0448(10) Uani d S 1
H H2 -0.0161 0.7500 1.2248 0.054 Uiso calc SR 1
C C3 0.1925(3) 0.7500 1.1340(4) 0.0345(8) Uani d S 1
C C4 0.2942(3) 0.7500 1.1652(5) 0.0617(14) Uani d S 1
H H4B 0.3056 0.7500 1.2764 0.074 Uiso d SR 1
H H4A 0.3218 0.8083 1.1177 0.074 Uiso d R 1
C C5 0.3603(2) 0.5826(2) 0.8531(4) 0.0403(6) Uani d . 1
H H5 0.4099 0.6230 0.8222 0.048 Uiso calc R 1
C C6 0.3678(2) 0.4913(2) 0.9215(4) 0.0508(8) Uani d . 1
H H6 0.4226 0.4578 0.9478 0.061 Uiso calc R 1
C C7 0.2194(2) 0.5282(2) 0.8923(3) 0.0396(6) Uani d . 1
C C8 0.1170(2) 0.5154(3) 0.8970(4) 0.0587(9) Uani d . 1
H H8A 0.0946 0.5300 1.0009 0.088 Uiso calc R 1
H H8B 0.1013 0.4475 0.8700 0.088 Uiso calc R 1
H H8C 0.0884 0.5605 0.8232 0.088 Uiso calc R 1
Cl Cl1 0.08296(6) 0.7500 0.61818(11) 0.0374(2) Uani d S 1
Cl Cl2 0.32057(6) 0.7500 0.57165(10) 0.0310(2) Uani d S 1
Cu Cu1 0.22451(3) 0.7500 0.79142(5) 0.02528(13) Uani d S 1
N N1 0.15285(19) 0.7500 0.9933(3) 0.0298(6) Uani d S 1
N N2 0.1257(3) 0.7500 1.2446(4) 0.0446(8) Uani d S 1
H H2A 0.1353 0.7500 1.3444 0.054 Uiso calc SR 1
N N3 0.26652(15) 0.60627(16) 0.8366(2) 0.0319(5) Uani d . 1
N N4 0.27930(19) 0.45841(18) 0.9437(3) 0.0485(6) Uani d . 1
H H4 0.2640 0.4017 0.9844 0.058 Uiso calc R 1

loop_
_atom_site_aniso_label
_atom_site_aniso_U_11
_atom_site_aniso_U_22
_atom_site_aniso_U_33
_atom_site_aniso_U_12
_atom_site_aniso_U_13
_atom_site_aniso_U_23
C1 0.0320(19) 0.049(2) 0.043(2) 0.000 0.0076(17) 0.000
C2 0.044(3) 0.051(3) 0.039(2) 0.000 0.0185(18) 0.000
C3 0.044(2) 0.041(2) 0.0178(17) 0.000 0.0029(15) 0.000
C4 0.053(3) 0.099(4) 0.033(2) 0.000 -0.017(2) 0.000
C5 0.0397(16) 0.0362(15) 0.0451(16) -0.0012(12) 0.0039(12) 0.0039(13)
C6 0.058(2) 0.0351(16) 0.0593(19) 0.0075(14) -0.0092(16) 0.0124(14)
C7 0.0521(17) 0.0298(14) 0.0369(15) -0.0068(12) 0.0078(13) 0.0000(11)
C8 0.053(2) 0.0408(17) 0.082(3) -0.0142(14) 0.0077(18) 0.0089(17)
Cl1 0.0352(5) 0.0500(6) 0.0269(4) 0.000 -0.0015(4) 0.000
Cl2 0.0398(5) 0.0276(4) 0.0255(4) 0.000 0.0081(3) 0.000
Cu1 0.0320(2) 0.0242(2) 0.0197(2) 0.000 0.00242(16) 0.000
N1 0.0272(14) 0.0374(17) 0.0248(15) 0.000 -0.0006(12) 0.000
N2 0.058(2) 0.055(2) 0.0207(16) 0.000 0.0091(15) 0.000
N3 0.0369(12) 0.0275(11) 0.0314(11) -0.0023(9) 0.0041(9) 0.0036(9)
N4 0.0679(17) 0.0272(11) 0.0504(15) 0.0006(11) 0.0038(14) 0.0139(10)

loop_
_atom_type_symbol
_atom_type_description
_atom_type_scat_dispersion_real
_atom_type_scat_dispersion_imag
_atom_type_scat_source
C C 0.0033 0.0016 'International Tables Vol C Tables 4.2.6.8 and 6.1.1.4'
H H 0.0000 0.0000 'International Tables Vol C Tables 4.2.6.8 and 6.1.1.4'
N N 0.0061 0.0033 'International Tables Vol C Tables 4.2.6.8 and 6.1.1.4'
Cl Cl 0.1484 0.1585 'International Tables Vol C Tables 4.2.6.8 and 6.1.1.4'
Cu Cu 0.3201 1.2651 'International Tables Vol C Tables 4.2.6.8 and 6.1.1.4'

loop_
_geom_angle_atom_site_label_1
_geom_angle_atom_site_label_2
_geom_angle_atom_site_label_3
_geom_angle_site_symmetry_1
_geom_angle_site_symmetry_3
_geom_angle
_geom_angle_publ_flag
C2 C1 N1 . . 109.2(4) ?
C2 C1 H1 . . 125.4 ?
N1 C1 H1 . . 125.4 ?
N2 C2 C1 . . 106.1(4) ?
N2 C2 H2 . . 126.9 ?
C1 C2 H2 . . 126.9 ?
N1 C3 N2 . . 109.1(3) ?
N1 C3 C4 . . 125.7(4) ?
N2 C3 C4 . . 125.2(4) ?
C3 C4 H4B . . 110.1 ?
C3 C4 H4A . . 109.3 ?
H4B C4 H4A . . 110.1 ?
C6 C5 N3 . . 109.0(3) ?
C6 C5 H5 . . 125.5 ?
N3 C5 H5 . . 125.5 ?
C5 C6 N4 . . 106.0(3) ?
C5 C6 H6 . . 127.0 ?
N4 C6 H6 . . 127.0 ?
N3 C7 N4 . . 109.5(3) ?
N3 C7 C8 . . 127.2(3) ?
N4 C7 C8 . . 123.2(3) ?
C7 C8 H8A . . 109.5 ?
C7 C8 H8B . . 109.5 ?
H8A C8 H8B . . 109.5 ?
C7 C8 H8C . . 109.5 ?
H8A C8 H8C . . 109.5 ?
H8B C8 H8C . . 109.5 ?
N1 Cu1 N3 . 7_575 89.40(7) yes
N1 Cu1 N3 . . 89.40(7) yes
N3 Cu1 N3 7_575 . 139.09(12) yes
N1 Cu1 Cl2 . . 174.51(9) yes
N3 Cu1 Cl2 7_575 . 88.68(6) ?
N3 Cu1 Cl2 . . 88.68(6) yes
N1 Cu1 Cl1 . . 95.14(9) yes
N3 Cu1 Cl1 7_575 . 110.42(6) ?
N3 Cu1 Cl1 . . 110.42(6) yes
Cl2 Cu1 Cl1 . . 90.35(5) yes
C3 N1 C1 . . 106.1(3) ?
C3 N1 Cu1 . . 123.7(2) ?
C1 N1 Cu1 . . 130.1(3) ?
C2 N2 C3 . . 109.4(3) ?
C2 N2 H2A . . 125.3 ?
C3 N2 H2A . . 125.3 ?
C7 N3 C5 . . 106.2(2) ?
C7 N3 Cu1 . . 130.7(2) ?
C5 N3 Cu1 . . 121.17(17) ?
C7 N4 C6 . . 109.3(2) ?
C7 N4 H4 . . 125.3 ?
C6 N4 H4 . . 125.3 ?

loop_
_geom_bond_atom_site_label_1
_geom_bond_atom_site_label_2
_geom_bond_site_symmetry_2
_geom_bond_distance
_geom_bond_publ_flag
C1 C2 . 1.346(6) ?
C1 N1 . 1.375(5) ?
C1 H1 . 0.9300 ?
C2 N2 . 1.339(6) ?
C2 H2 . 0.9300 ?
C3 N1 . 1.325(5) ?
C3 N2 . 1.341(5) ?
C3 C4 . 1.480(6) ?
C4 H4B . 0.9600 ?
C4 H4A . 0.9600 ?
C5 C6 . 1.352(4) ?
C5 N3 . 1.386(3) ?
C5 H5 . 0.9300 ?
C6 N4 . 1.354(4) ?
C6 H6 . 0.9300 ?
C7 N3 . 1.328(3) ?
C7 N4 . 1.339(4) ?
C7 C8 . 1.477(4) ?
C8 H8A . 0.9600 ?
C8 H8B . 0.9600 ?
C8 H8C . 0.9600 ?
Cl1 Cu1 . 2.5061(12) yes
Cl2 Cu1 . 2.3208(11) yes
Cu1 N1 . 2.000(3) yes
Cu1 N3 7_575 2.043(2) yes
Cu1 N3 . 2.043(2) yes
N2 H2A . 0.8600 ?
N4 H4 . 0.8600 ?
